data_8107494
loop_
_publ_author_name
'Liao, Huiyang'
'Ni, Penghui'

_publ_section_title
;
 The crystal structure of 4-(4-iodophenyl)-5H-1,2,3-dithiazole-5-thione,
 C8H4INS3
;
_journal_issue 3
_journal_name_full 'Zeitschrift f\"ur Kristallographie - New Crystal Structures'
_journal_page_first 559
_journal_page_last 561
_journal_paper_doi 10.1515/ncrs-2023-0084
_journal_volume 238
_journal_year 2023
_chemical_formula_sum 'C8 H4 I N S3'
_chemical_formula_weight 337.20
_space_group_crystal_system monoclinic
_space_group_IT_number 14
_space_group_name_Hall '-P 2ybc'
_space_group_name_H-M_alt 'P 1 21/c 1'
_atom_sites_solution_hydrogens geom
_cell_angle_alpha 90
_cell_angle_beta 110.981(2)
_cell_angle_gamma 90
_cell_formula_units_Z 4
_cell_length_a 11.8060(19)
_cell_length_b 7.8961(14)
_cell_length_c 11.972(2)
_cell_measurement_reflns_used 3409
_cell_measurement_temperature 296(2)
_cell_measurement_theta_max 27.53
_cell_measurement_theta_min 3.16
_cell_volume 1042.1(3)
_computing_cell_refinement 'Bruker SAINT [1]'
_computing_data_collection 'Bruker APEX2 [1]'
_computing_data_reduction 'Bruker SAINT [1]'
_computing_molecular_graphics 'ORTEP-3 for Windows [4]'
_computing_publication_material 'SHELXL-2018/3 [3]'
_computing_structure_refinement 'SHELXL-2019/3 (Sheldrick, 2019) [3]'
_computing_structure_solution 'SHELXT 2018/2 (Sheldrick, 2018) [2]'
_diffrn_ambient_temperature 296(2)
_diffrn_measured_fraction_theta_full 1.000
_diffrn_measured_fraction_theta_max 0.994
_diffrn_measurement_device_type 'Bruker APEX-II CCD'
_diffrn_measurement_method '\f and \w scans'
_diffrn_radiation_type MoK\a
_diffrn_radiation_wavelength 0.71073
_diffrn_reflns_av_R_equivalents 0.0267
_diffrn_reflns_av_unetI/netI 0.0308
_diffrn_reflns_Laue_measured_fraction_full 1.000
_diffrn_reflns_Laue_measured_fraction_max 0.994
_diffrn_reflns_limit_h_max 7
_diffrn_reflns_limit_h_min -15
_diffrn_reflns_limit_k_max 9
_diffrn_reflns_limit_k_min -10
_diffrn_reflns_limit_l_max 15
_diffrn_reflns_limit_l_min -14
_diffrn_reflns_number 6284
_diffrn_reflns_point_group_measured_fraction_full 1.000
_diffrn_reflns_point_group_measured_fraction_max 0.994
_diffrn_reflns_theta_full 25.242
_diffrn_reflns_theta_max 27.545
_diffrn_reflns_theta_min 1.847
_exptl_absorpt_coefficient_mu 3.624
_exptl_absorpt_correction_T_max 0.8686
_exptl_absorpt_correction_T_min 0.4895
_exptl_absorpt_correction_type multi-scan
_exptl_absorpt_process_details SADABS
_exptl_crystal_colour 'Dark brown'
_exptl_crystal_density_diffrn 2.149
_exptl_crystal_description block
_exptl_crystal_F_000 640
_exptl_crystal_size_max 0.230
_exptl_crystal_size_mid 0.150
_exptl_crystal_size_min 0.040
_refine_diff_density_max 0.809
_refine_diff_density_min -0.937
_refine_diff_density_rms 0.088
_refine_ls_extinction_coef .
_refine_ls_extinction_method none
_refine_ls_goodness_of_fit_ref 1.037
_refine_ls_hydrogen_treatment constr
_refine_ls_matrix_type full
_refine_ls_number_parameters 118
_refine_ls_number_reflns 2398
_refine_ls_number_restraints 0
_refine_ls_restrained_S_all 1.037
_refine_ls_R_factor_all 0.0331
_refine_ls_R_factor_gt 0.0279
_refine_ls_shift/su_max 0.001
_refine_ls_shift/su_mean 0.000
_refine_ls_structure_factor_coef Fsqd
_refine_ls_weighting_details 'w=1/[\s^2^(Fo^2^)+(0.0351P)^2^+0.6501P] where P=(Fo^2^+2Fc^2^)/3'
_refine_ls_weighting_scheme calc
_refine_ls_wR_factor_gt 0.0702
_refine_ls_wR_factor_ref 0.0739
_reflns_Friedel_coverage 0.000
_reflns_Friedel_fraction_full .
_reflns_Friedel_fraction_max .
_reflns_number_gt 2070
_reflns_number_total 2398
_reflns_threshold_expression 'I > 2\s(I)'
_cod_data_source_file suppl_j_ncrs-2023-0084_suppl_001.cif
_cod_data_source_block nph294I_a
_cod_original_sg_symbol_H-M 'P 21/c'
_cod_database_code 8107494
_shelx_space_group_comment
; 
The symmetry employed for this shelxl refinement is uniquely defined 
by the following loop, which should always be used as a source of 
symmetry information in preference to the above space-group names. 
They are only intended as comments. 
;
_shelx_estimated_absorpt_t_min 0.490
_shelx_estimated_absorpt_t_max 0.869

loop_
_space_group_symop_operation_xyz
'x, y, z'
'-x, y+1/2, -z+1/2'
'-x, -y, -z'
'x, -y-1/2, z-1/2'

loop_
_atom_site_label
_atom_site_type_symbol
_atom_site_fract_x
_atom_site_fract_y
_atom_site_fract_z
_atom_site_U_iso_or_equiv
_atom_site_adp_type
_atom_site_occupancy
_atom_site_site_symmetry_order
_atom_site_calc_flag
_atom_site_refinement_flags_posn
_atom_site_refinement_flags_adp
_atom_site_refinement_flags_occupancy
_atom_site_disorder_assembly
_atom_site_disorder_group
I1 I 0.17125(2) 0.55094(3) 0.56857(2) 0.05658(11) Uani 1 1 d . . . . .
S1 S 0.95419(7) 0.75629(11) 0.72613(7) 0.04593(19) Uani 1 1 d . . . . .
S2 S 0.86658(9) 0.93158(12) 0.59960(9) 0.0596(2) Uani 1 1 d . . . . .
S3 S 0.83166(8) 0.48844(11) 0.80685(8) 0.0494(2) Uani 1 1 d . . . . .
N1 N 0.7290(2) 0.8764(4) 0.5848(3) 0.0526(7) Uani 1 1 d . . . . .
C1 C 0.3502(3) 0.6211(4) 0.5958(3) 0.0386(6) Uani 1 1 d . . . . .
C2 C 0.4385(3) 0.5974(4) 0.7077(3) 0.0438(7) Uani 1 1 d . . . . .
H2 H 0.417662 0.554721 0.770198 0.053 Uiso 1 1 calc R U . . .
C3 C 0.5577(3) 0.6374(4) 0.7259(3) 0.0405(6) Uani 1 1 d . . . . .
H3 H 0.617351 0.621527 0.800938 0.049 Uiso 1 1 calc R U . . .
C4 C 0.5890(2) 0.7016(3) 0.6325(2) 0.0360(6) Uani 1 1 d . . . . .
C5 C 0.7148(3) 0.7493(4) 0.6480(2) 0.0380(6) Uani 1 1 d . . . . .
C6 C 0.8234(3) 0.6616(4) 0.7271(2) 0.0367(6) Uani 1 1 d . . . . .
C8 C 0.4985(3) 0.7251(4) 0.5219(3) 0.0452(7) Uani 1 1 d . . . . .
H8 H 0.518449 0.768256 0.459050 0.054 Uiso 1 1 calc R U . . .
C9 C 0.3794(3) 0.6856(4) 0.5033(3) 0.0467(7) Uani 1 1 d . . . . .
H9 H 0.319408 0.702511 0.428621 0.056 Uiso 1 1 calc R U . . .

loop_
_atom_site_aniso_label
_atom_site_aniso_U_11
_atom_site_aniso_U_22
_atom_site_aniso_U_33
_atom_site_aniso_U_23
_atom_site_aniso_U_13
_atom_site_aniso_U_12
I1 0.03443(14) 0.07067(18) 0.06567(17) -0.01313(11) 0.01918(11) -0.01318(9)
S1 0.0311(4) 0.0554(5) 0.0510(4) -0.0024(3) 0.0144(3) -0.0046(3)
S2 0.0451(5) 0.0679(6) 0.0608(5) 0.0153(4) 0.0129(4) -0.0191(4)
S3 0.0410(4) 0.0523(4) 0.0567(5) 0.0137(4) 0.0199(4) 0.0100(3)
N1 0.0368(14) 0.0580(16) 0.0554(15) 0.0165(13) 0.0076(12) -0.0086(12)
C1 0.0294(14) 0.0370(14) 0.0494(16) -0.0073(12) 0.0142(12) -0.0022(11)
C2 0.0425(17) 0.0502(16) 0.0418(15) -0.0027(13) 0.0189(13) -0.0051(13)
C3 0.0312(14) 0.0534(17) 0.0353(13) -0.0006(12) 0.0101(11) 0.0001(12)
C4 0.0311(13) 0.0368(14) 0.0395(14) -0.0006(11) 0.0118(11) -0.0013(11)
C5 0.0331(14) 0.0412(15) 0.0384(14) 0.0005(11) 0.0110(12) -0.0026(11)
C6 0.0312(14) 0.0443(15) 0.0363(13) -0.0033(11) 0.0144(11) -0.0006(11)
C8 0.0353(16) 0.0545(17) 0.0432(15) 0.0118(13) 0.0107(13) -0.0017(13)
C9 0.0316(15) 0.0553(18) 0.0457(16) 0.0069(14) 0.0046(13) -0.0014(13)

loop_
_atom_type_symbol
_atom_type_description
_atom_type_scat_dispersion_real
_atom_type_scat_dispersion_imag
_atom_type_scat_source
C C 0.0033 0.0016 'International Tables Vol C Tables 4.2.6.8 and 6.1.1.4'
H H 0.0000 0.0000 'International Tables Vol C Tables 4.2.6.8 and 6.1.1.4'
N N 0.0061 0.0033 'International Tables Vol C Tables 4.2.6.8 and 6.1.1.4'
S S 0.1246 0.1234 'International Tables Vol C Tables 4.2.6.8 and 6.1.1.4'
I I -0.4742 1.8119 'International Tables Vol C Tables 4.2.6.8 and 6.1.1.4'

loop_
_geom_angle_atom_site_label_1
_geom_angle_atom_site_label_2
_geom_angle_atom_site_label_3
_geom_angle
_geom_angle_site_symmetry_1
_geom_angle_site_symmetry_3
C6 S1 S2 94.71(10) . .
N1 S2 S1 96.89(10) . .
C5 N1 S2 118.3(2) . .
C9 C1 C2 120.9(3) . .
C9 C1 I1 120.2(2) . .
C2 C1 I1 118.9(2) . .
C3 C2 C1 119.5(3) . .
C3 C2 H2 120.2 . .
C1 C2 H2 120.2 . .
C2 C3 C4 120.3(3) . .
C2 C3 H3 119.8 . .
C4 C3 H3 119.8 . .
C8 C4 C3 118.7(3) . .
C8 C4 C5 118.9(2) . .
C3 C4 C5 122.4(2) . .
N1 C5 C6 118.2(3) . .
N1 C5 C4 117.1(3) . .
C6 C5 C4 124.6(2) . .
C5 C6 S3 128.4(2) . .
C5 C6 S1 111.7(2) . .
S3 C6 S1 119.78(17) . .
C9 C8 C4 121.2(3) . .
C9 C8 H8 119.4 . .
C4 C8 H8 119.4 . .
C1 C9 C8 119.3(3) . .
C1 C9 H9 120.3 . .
C8 C9 H9 120.3 . .

loop_
_geom_bond_atom_site_label_1
_geom_bond_atom_site_label_2
_geom_bond_distance
_geom_bond_site_symmetry_2
I1 C1 2.094(3) .
S1 C6 1.719(3) .
S1 S2 2.0393(13) .
S2 N1 1.628(3) .
S3 C6 1.651(3) .
N1 C5 1.304(4) .
C1 C9 1.371(4) .
C1 C2 1.384(4) .
C2 C3 1.382(4) .
C2 H2 0.9300 .
C3 C4 1.394(4) .
C3 H3 0.9300 .
C4 C8 1.384(4) .
C4 C5 1.477(4) .
C5 C6 1.466(4) .
C8 C9 1.379(4) .
C8 H8 0.9300 .
C9 H9 0.9300 .

loop_
_geom_torsion_atom_site_label_1
_geom_torsion_atom_site_label_2
_geom_torsion_atom_site_label_3
_geom_torsion_atom_site_label_4
_geom_torsion
_geom_torsion_site_symmetry_1
_geom_torsion_site_symmetry_2
_geom_torsion_site_symmetry_3
_geom_torsion_site_symmetry_4
S1 S2 N1 C5 -1.3(3) . . . .
C9 C1 C2 C3 -0.7(5) . . . .
I1 C1 C2 C3 177.7(2) . . . .
C1 C2 C3 C4 0.1(5) . . . .
C2 C3 C4 C8 0.4(4) . . . .
C2 C3 C4 C5 178.9(3) . . . .
S2 N1 C5 C6 -1.1(4) . . . .
S2 N1 C5 C4 -179.8(2) . . . .
C8 C4 C5 N1 31.8(4) . . . .
C3 C4 C5 N1 -146.7(3) . . . .
C8 C4 C5 C6 -146.9(3) . . . .
C3 C4 C5 C6 34.7(4) . . . .
N1 C5 C6 S3 -174.0(2) . . . .
C4 C5 C6 S3 4.7(4) . . . .
N1 C5 C6 S1 3.4(4) . . . .
C4 C5 C6 S1 -178.0(2) . . . .
S2 S1 C6 C5 -3.4(2) . . . .
S2 S1 C6 S3 174.18(16) . . . .
C3 C4 C8 C9 -0.3(5) . . . .
C5 C4 C8 C9 -178.8(3) . . . .
C2 C1 C9 C8 0.8(5) . . . .
I1 C1 C9 C8 -177.6(2) . . . .
C4 C8 C9 C1 -0.3(5) . . . .
